data_1569866
loop_
_publ_author_name
'Artis, Rylan'
'Padgett, Clifford W.'
'Quillian, Brandon'

_publ_section_title
;
 1-(Pyrrolidin-1-yl)ethan-1-iminium chloride
;
_journal_coeditor_code HB4444
_journal_issue 9
_journal_name_full IUCrData
_journal_paper_doi 10.1107/S2414314623007903
_journal_volume 8
_journal_year 2023
_chemical_formula_iupac 'C6 H13 N2 +, Cl -'
_chemical_formula_moiety 'C6 H13 N2 +, Cl -'
_chemical_formula_sum 'C6 H13 Cl N2'
_chemical_formula_weight 148.63
_chemical_name_systematic
;
1-(Pyrrolidin-1-yl)ethan-1-iminium chloride
;
_space_group_crystal_system monoclinic
_space_group_IT_number 14
_space_group_name_Hall '-P 2ybc'
_space_group_name_H-M_alt 'P 1 21/c 1'
_atom_sites_solution_hydrogens mixed
_atom_sites_solution_primary dual
_audit_creation_method
;
Olex2 1.5
(compiled 2023.03.06 svn.rbb2c1857 for OlexSys, GUI svn.r6748)
;
_cell_angle_alpha 90
_cell_angle_beta 98.8200(10)
_cell_angle_gamma 90
_cell_formula_units_Z 4
_cell_length_a 5.72340(10)
_cell_length_b 11.29610(10)
_cell_length_c 12.6591(2)
_cell_measurement_reflns_used 5627
_cell_measurement_temperature 299.70(10)
_cell_measurement_theta_max 69.2840
_cell_measurement_theta_min 3.5270
_cell_volume 808.76(2)
_computing_cell_refinement
;
CrysAlisPro 1.171.42.84a (Rigaku OD, 2023)
;
_computing_data_collection
;
CrysAlisPro 1.171.42.84a (Rigaku OD, 2023)
;
_computing_data_reduction
;
CrysAlisPro 1.171.42.84a (Rigaku OD, 2023)
;
_computing_molecular_graphics
;
Olex2 1.5 (Dolomanov <i>et al.</i>,  2009)
;
_computing_publication_material
;
Olex2 1.5 (Dolomanov <i>et al.</i>,  2009)
;
_computing_structure_refinement
;
<i>SHELXL2018/3</i> (Sheldrick, 2015b)
;
_computing_structure_solution
;
<i>SHELXT2018/2</i> (Sheldrick, 2015a)
;
_diffrn_ambient_temperature 299.70(10)
_diffrn_detector 'Hybrid Pixel Array Detector'
_diffrn_detector_area_resol_mean 10.0000
_diffrn_measured_fraction_theta_full 0.999
_diffrn_measured_fraction_theta_max 0.995
_diffrn_measurement_device 'four-circle diffractometer'
_diffrn_measurement_device_type 'XtaLAB Synergy, Single source at home/near, HyPix3000'
_diffrn_measurement_method '\w scans'
_diffrn_radiation_monochromator mirror
_diffrn_radiation_probe x-ray
_diffrn_radiation_type 'Cu K\a'
_diffrn_radiation_wavelength 1.54184
_diffrn_reflns_av_R_equivalents 0.0339
_diffrn_reflns_av_unetI/netI 0.0231
_diffrn_reflns_limit_h_max 6
_diffrn_reflns_limit_h_min -6
_diffrn_reflns_limit_k_max 13
_diffrn_reflns_limit_k_min -13
_diffrn_reflns_limit_l_max 15
_diffrn_reflns_limit_l_min -15
_diffrn_reflns_number 8326
_diffrn_reflns_theta_full 67.684
_diffrn_reflns_theta_max 69.748
_diffrn_reflns_theta_min 5.276
_diffrn_source 'micro-focus sealed X-ray tube'
_exptl_absorpt_coefficient_mu 3.528
_exptl_absorpt_correction_T_max 1.00000
_exptl_absorpt_correction_T_min 0.32580
_exptl_absorpt_correction_type multi-scan
_exptl_absorpt_process_details
;
(CrysAlisPro; Rigaku OD, 2023)
;
_exptl_crystal_colour 'clear light yellow'
_exptl_crystal_density_diffrn 1.221
_exptl_crystal_description needle
_exptl_crystal_F_000 320
_exptl_crystal_size_max 0.3
_exptl_crystal_size_mid 0.1
_exptl_crystal_size_min 0.1
_refine_diff_density_max 0.202
_refine_diff_density_min -0.175
_refine_ls_extinction_coef 0.0060(11)
_refine_ls_extinction_expression Fc^*^=kFc[1+0.001xFc^2^\l^3^/sin(2\q)]^-1/4^
_refine_ls_extinction_method
;
SHELXL-2018/3 (Sheldrick 2015b)
;
_refine_ls_goodness_of_fit_ref 1.089
_refine_ls_hydrogen_treatment mixed
_refine_ls_matrix_type full
_refine_ls_number_parameters 111
_refine_ls_number_reflns 1514
_refine_ls_number_restraints 7
_refine_ls_restrained_S_all 1.087
_refine_ls_R_factor_all 0.0360
_refine_ls_R_factor_gt 0.0329
_refine_ls_shift/su_max 0.000
_refine_ls_shift/su_mean 0.000
_refine_ls_structure_factor_coef Fsqd
_refine_ls_weighting_details 'w=1/[\s^2^(Fo^2^)+(0.0521P)^2^+0.1032P] where P=(Fo^2^+2Fc^2^)/3'
_refine_ls_weighting_scheme calc
_refine_ls_wR_factor_gt 0.0977
_refine_ls_wR_factor_ref 0.1002
_reflns_number_gt 1343
_reflns_number_total 1514
_reflns_threshold_expression 'I > 2\s(I)'
_cod_data_source_file hb4444.cif
_cod_data_source_block I
_cod_database_code 1569866
_shelx_space_group_comment
;
The symmetry employed for this shelxl refinement is uniquely defined
by the following loop, which should always be used as a source of
symmetry information in preference to the above space-group names.
They are only intended as comments.
;
_shelx_estimated_absorpt_t_min 0.417
_shelx_estimated_absorpt_t_max 0.719

loop_
_space_group_symop_operation_xyz
'x, y, z'
'-x, y+1/2, -z+1/2'
'-x, -y, -z'
'x, -y-1/2, z-1/2'

loop_
_atom_site_type_symbol
_atom_site_label
_atom_site_fract_x
_atom_site_fract_y
_atom_site_fract_z
_atom_site_U_iso_or_equiv
_atom_site_adp_type
_atom_site_calc_flag
_atom_site_occupancy
_atom_site_disorder_assembly
_atom_site_disorder_group
N N1 0.5387(2) 0.28640(11) 0.42307(9) 0.0501(3) Uani d 1 . .
N N2 0.2421(3) 0.41737(13) 0.44168(12) 0.0639(4) Uani d 1 . .
C C1 0.3772(3) 0.36286(13) 0.38250(12) 0.0493(4) Uani d 1 . .
C C2 0.3413(3) 0.38872(15) 0.26616(13) 0.0610(4) Uani d 1 . .
H H2C 0.485848 0.418222 0.246373 0.091 Uiso calc 1 . .
H H2D 0.219266 0.447140 0.249911 0.091 Uiso calc 1 . .
H H2E 0.295598 0.317535 0.226955 0.091 Uiso calc 1 . .
C C3 0.6948(3) 0.22165(16) 0.36067(14) 0.0637(4) Uani d 1 . .
H H3AA 0.823737 0.271321 0.345347 0.076 Uiso calc 0.590(11) A 1
H H3AB 0.607714 0.192420 0.293987 0.076 Uiso calc 0.590(11) A 1
H H3BC 0.774587 0.275324 0.318169 0.076 Uiso calc 0.410(11) A 2
H H3BD 0.607101 0.163573 0.313957 0.076 Uiso calc 0.410(11) A 2
C C6 0.5776(3) 0.25090(17) 0.53598(13) 0.0645(5) Uani d 1 . .
H H6AA 0.442485 0.207796 0.553965 0.077 Uiso calc 0.590(11) A 1
H H6AB 0.606325 0.319377 0.582389 0.077 Uiso calc 0.590(11) A 1
H H6BC 0.429154 0.235374 0.561480 0.077 Uiso calc 0.410(11) A 2
H H6BD 0.664313 0.311035 0.580605 0.077 Uiso calc 0.410(11) A 2
C C4 0.7858(13) 0.1195(5) 0.4355(4) 0.0712(14) Uani d 0.590(11) A 1
H H4A 0.679085 0.052351 0.425390 0.085 Uiso calc 0.590(11) A 1
H H4B 0.941834 0.094355 0.423829 0.085 Uiso calc 0.590(11) A 1
C C5 0.7933(11) 0.1725(6) 0.5457(4) 0.0648(14) Uani d 0.590(11) A 1
H H5A 0.786343 0.111081 0.598645 0.078 Uiso calc 0.590(11) A 1
H H5B 0.936561 0.218358 0.565710 0.078 Uiso calc 0.590(11) A 1
C C4A 0.8700(14) 0.1621(8) 0.4477(6) 0.0741(19) Uani d 0.410(11) A 2
H H4AA 0.930051 0.088867 0.422068 0.089 Uiso calc 0.410(11) A 2
H H4AB 1.001716 0.213995 0.472880 0.089 Uiso calc 0.410(11) A 2
C C5A 0.7221(17) 0.1389(8) 0.5339(8) 0.079(3) Uani d 0.410(11) A 2
H H5AA 0.820851 0.125641 0.602236 0.094 Uiso calc 0.410(11) A 2
H H5AB 0.620598 0.070640 0.516567 0.094 Uiso calc 0.410(11) A 2
Cl Cl1 0.15495(7) 0.08401(4) 0.18724(3) 0.0659(2) Uani d 1 . .
H H2A 0.134(3) 0.4650(16) 0.4103(15) 0.074(6) Uiso d 1 . .
H H2B 0.250(4) 0.4087(18) 0.5110(13) 0.082(7) Uiso d 1 . .

loop_
_atom_site_aniso_label
_atom_site_aniso_U_11
_atom_site_aniso_U_22
_atom_site_aniso_U_33
_atom_site_aniso_U_12
_atom_site_aniso_U_13
_atom_site_aniso_U_23
N1 0.0544(7) 0.0526(7) 0.0435(6) 0.0031(6) 0.0077(5) -0.0016(5)
N2 0.0708(10) 0.0699(9) 0.0509(8) 0.0214(7) 0.0092(7) 0.0035(7)
C1 0.0526(8) 0.0470(8) 0.0477(8) -0.0048(6) 0.0064(6) -0.0024(6)
C2 0.0707(10) 0.0635(10) 0.0476(9) 0.0005(8) 0.0059(7) 0.0030(7)
C3 0.0639(10) 0.0725(10) 0.0556(9) 0.0103(8) 0.0120(7) -0.0083(8)
C6 0.0732(11) 0.0722(11) 0.0474(8) 0.0148(8) 0.0077(8) 0.0055(7)
C4 0.081(3) 0.068(3) 0.063(2) 0.022(2) 0.004(2) -0.009(2)
C5 0.066(3) 0.067(3) 0.057(2) 0.011(2) -0.0018(19) -0.0028(18)
C4A 0.069(4) 0.068(4) 0.084(4) 0.017(3) 0.008(3) -0.008(3)
C5A 0.070(5) 0.068(5) 0.094(6) 0.010(3) 0.003(4) 0.024(4)
Cl1 0.0682(3) 0.0695(3) 0.0592(3) -0.01566(18) 0.0073(2) -0.00212(17)

loop_
_atom_type_symbol
_atom_type_description
_atom_type_scat_dispersion_real
_atom_type_scat_dispersion_imag
_atom_type_scat_source
C C 0.0181 0.0091 'International Tables Vol C Tables 4.2.6.8 and 6.1.1.4'
H H 0.0000 0.0000 'International Tables Vol C Tables 4.2.6.8 and 6.1.1.4'
Cl Cl 0.3639 0.7018 'International Tables Vol C Tables 4.2.6.8 and 6.1.1.4'
N N 0.0311 0.0180 'International Tables Vol C Tables 4.2.6.8 and 6.1.1.4'

loop_
_geom_angle_atom_site_label_1
_geom_angle_atom_site_label_2
_geom_angle_atom_site_label_3
_geom_angle_site_symmetry_1
_geom_angle_site_symmetry_3
_geom_angle
_geom_angle_publ_flag
C1 N1 C3 . . 124.45(13) ?
C1 N1 C6 . . 123.65(13) ?
C6 N1 C3 . . 111.85(12) ?
C1 N2 H2A . . 118.2(13) ?
C1 N2 H2B . . 125.1(14) ?
H2A N2 H2B . . 116.7(19) ?
N1 C1 C2 . . 120.03(14) ?
N2 C1 N1 . . 121.89(14) ?
N2 C1 C2 . . 118.08(14) ?
C1 C2 H2C . . 109.5 ?
C1 C2 H2D . . 109.5 ?
C1 C2 H2E . . 109.5 ?
H2C C2 H2D . . 109.5 ?
H2C C2 H2E . . 109.5 ?
H2D C2 H2E . . 109.5 ?
N1 C3 H3AA . . 111.2 ?
N1 C3 H3AB . . 111.2 ?
N1 C3 H3BC . . 111.3 ?
N1 C3 H3BD . . 111.3 ?
N1 C3 C4 . . 102.6(2) ?
N1 C3 C4A . . 102.5(3) ?
H3AA C3 H3AB . . 109.2 ?
H3BC C3 H3BD . . 109.2 ?
C4 C3 H3AA . . 111.2 ?
C4 C3 H3AB . . 111.2 ?
C4A C3 H3BC . . 111.3 ?
C4A C3 H3BD . . 111.3 ?
N1 C6 H6AA . . 111.0 ?
N1 C6 H6AB . . 111.0 ?
N1 C6 H6BC . . 111.3 ?
N1 C6 H6BD . . 111.3 ?
N1 C6 C5 . . 103.9(2) ?
N1 C6 C5A . . 102.3(4) ?
H6AA C6 H6AB . . 109.0 ?
H6BC C6 H6BD . . 109.2 ?
C5 C6 H6AA . . 111.0 ?
C5 C6 H6AB . . 111.0 ?
C5A C6 H6BC . . 111.3 ?
C5A C6 H6BD . . 111.3 ?
C3 C4 H4A . . 111.1 ?
C3 C4 H4B . . 111.1 ?
H4A C4 H4B . . 109.1 ?
C5 C4 C3 . . 103.4(4) ?
C5 C4 H4A . . 111.1 ?
C5 C4 H4B . . 111.1 ?
C6 C5 C4 . . 104.5(4) ?
C6 C5 H5A . . 110.9 ?
C6 C5 H5B . . 110.9 ?
C4 C5 H5A . . 110.9 ?
C4 C5 H5B . . 110.9 ?
H5A C5 H5B . . 108.9 ?
C3 C4A H4AA . . 111.2 ?
C3 C4A H4AB . . 111.2 ?
H4AA C4A H4AB . . 109.1 ?
C5A C4A C3 . . 102.7(6) ?
C5A C4A H4AA . . 111.2 ?
C5A C4A H4AB . . 111.2 ?
C6 C5A H5AA . . 111.0 ?
C6 C5A H5AB . . 111.0 ?
C4A C5A C6 . . 103.7(6) ?
C4A C5A H5AA . . 111.0 ?
C4A C5A H5AB . . 111.0 ?
H5AA C5A H5AB . . 109.0 ?

loop_
_geom_bond_atom_site_label_1
_geom_bond_atom_site_label_2
_geom_bond_site_symmetry_2
_geom_bond_distance
_geom_bond_publ_flag
N1 C1 . 1.3107(18) ?
N1 C3 . 1.4746(19) ?
N1 C6 . 1.4682(19) ?
N2 C1 . 1.310(2) ?
N2 H2A . 0.870(15) ?
N2 H2B . 0.877(16) ?
C1 C2 . 1.485(2) ?
C2 H2C . 0.9600 ?
C2 H2D . 0.9600 ?
C2 H2E . 0.9600 ?
C3 H3AA . 0.9700 ?
C3 H3AB . 0.9700 ?
C3 H3BC . 0.9700 ?
C3 H3BD . 0.9700 ?
C3 C4 . 1.533(5) ?
C3 C4A . 1.527(7) ?
C6 H6AA . 0.9700 ?
C6 H6AB . 0.9700 ?
C6 H6BC . 0.9700 ?
C6 H6BD . 0.9700 ?
C6 C5 . 1.509(6) ?
C6 C5A . 1.514(9) ?
C4 H4A . 0.9700 ?
C4 H4B . 0.9700 ?
C4 C5 . 1.512(6) ?
C5 H5A . 0.9700 ?
C5 H5B . 0.9700 ?
C4A H4AA . 0.9700 ?
C4A H4AB . 0.9700 ?
C4A C5A . 1.503(10) ?
C5A H5AA . 0.9700 ?
C5A H5AB . 0.9700 ?

loop_
_geom_hbond_atom_site_label_D
_geom_hbond_atom_site_label_H
_geom_hbond_atom_site_label_A
_geom_hbond_site_symmetry_A
_geom_hbond_distance_DH
_geom_hbond_distance_HA
_geom_hbond_distance_DA
_geom_hbond_angle_DHA
_geom_hbond_publ_flag
N2 H2A Cl1 2 0.870(15) 2.331(16) 3.1988(16) 175.1(18) yes
N2 H2B Cl1 4_566 0.877(16) 2.377(16) 3.2230(16) 161.9(18) yes

loop_
_geom_torsion_atom_site_label_1
_geom_torsion_atom_site_label_2
_geom_torsion_atom_site_label_3
_geom_torsion_atom_site_label_4
_geom_torsion_site_symmetry_1
_geom_torsion_site_symmetry_2
_geom_torsion_site_symmetry_3
_geom_torsion_site_symmetry_4
_geom_torsion
_geom_torsion_publ_flag
N1 C3 C4 C5 . . . . -31.8(6) ?
N1 C3 C4A C5A . . . . 32.2(9) ?
N1 C6 C5 C4 . . . . -28.2(6) ?
N1 C6 C5A C4A . . . . 34.0(9) ?
C1 N1 C3 C4 . . . . -162.4(3) ?
C1 N1 C3 C4A . . . . 171.2(4) ?
C1 N1 C6 C5 . . . . -174.6(3) ?
C1 N1 C6 C5A . . . . 163.5(4) ?
C3 N1 C1 N2 . . . . 179.53(16) ?
C3 N1 C1 C2 . . . . 0.3(2) ?
C3 N1 C6 C5 . . . . 8.1(3) ?
C3 N1 C6 C5A . . . . -13.8(4) ?
C3 C4 C5 C6 . . . . 37.6(8) ?
C3 C4A C5A C6 . . . . -41.7(11) ?
C6 N1 C1 N2 . . . . 2.5(2) ?
C6 N1 C1 C2 . . . . -176.66(15) ?
C6 N1 C3 C4 . . . . 14.9(3) ?
C6 N1 C3 C4A . . . . -11.5(4) ?
